data_4110190
loop_
_publ_author_name
'Aiko Fukazawa'
'Yongming Li'
'Shigehiro Yamaguchi'
'Hayato Tsuji'
'Kohei Tamao'

_publ_section_title
;
 Coplanar Oligo(p-phenylenedisilenylene)s Based on the
 Octaethyl-Substituteds-Hydrindacenyl Groups
;
_journal_name_full 'Journal of the American Chemical Society'
_journal_page_first 14164
_journal_page_last 14165
_journal_paper_doi 10.1021/ja0764207
_journal_volume 129
_journal_year 2007
_chemical_formula_sum 'C62 H98 Si2'
_chemical_formula_weight 899.58
_chemical_name_systematic
; 
1,4-Bis{(1,1,3,3,5,5,7,7-octaethyl-s-hydrindacen-4-yl)silyl}benzene 
;
_space_group_IT_number 14
_symmetry_cell_setting monoclinic
_symmetry_space_group_name_Hall '-P 2ybc'
_symmetry_space_group_name_H-M 'P 1 21/c 1'
_atom_sites_solution_hydrogens geom
_atom_sites_solution_primary direct
_atom_sites_solution_secondary difmap
_audit_creation_method SHELXL-97
_cell_angle_alpha 90.00
_cell_angle_beta 91.762(13)
_cell_angle_gamma 90.00
_cell_formula_units_Z 2
_cell_length_a 15.219(9)
_cell_length_b 10.322(6)
_cell_length_c 18.063(11)
_cell_measurement_temperature 173(2)
_cell_volume 2836(3)
_computing_cell_refinement 'Crystal Clear (Rigaku Corp)'
_computing_data_collection 'Crystal Clear (Rigaku Corp)'
_computing_data_reduction 'Crystal Clear (Rigaku Corp)'
_computing_molecular_graphics 'Yadokari-XG (Wakita, 2005)'
_computing_publication_material SHELXS97
_computing_structure_refinement 'SHELXL-97 (Sheldrick, 1997)'
_computing_structure_solution 'SHELXS-97 (Sheldrick, 1990)'
_diffrn_ambient_temperature 173(2)
_diffrn_measured_fraction_theta_full 0.992
_diffrn_measured_fraction_theta_max 0.992
_diffrn_radiation_monochromator graphite
_diffrn_radiation_source 'fine-focus sealed tube'
_diffrn_radiation_type MoK\a
_diffrn_radiation_wavelength 0.71070
_diffrn_reflns_av_R_equivalents 0.0656
_diffrn_reflns_av_sigmaI/netI 0.0492
_diffrn_reflns_limit_h_max 18
_diffrn_reflns_limit_h_min -16
_diffrn_reflns_limit_k_max 12
_diffrn_reflns_limit_k_min -12
_diffrn_reflns_limit_l_max 20
_diffrn_reflns_limit_l_min -21
_diffrn_reflns_number 18096
_diffrn_reflns_theta_full 25.00
_diffrn_reflns_theta_max 25.00
_diffrn_reflns_theta_min 3.25
_exptl_absorpt_coefficient_mu 0.098
_exptl_absorpt_correction_T_max 0.9902
_exptl_absorpt_correction_T_min 0.9806
_exptl_absorpt_correction_type empirical
_exptl_crystal_colour colorless
_exptl_crystal_density_diffrn 1.053
_exptl_crystal_F_000 996
_exptl_crystal_size_max 0.20
_exptl_crystal_size_mid 0.20
_exptl_crystal_size_min 0.10
_refine_diff_density_max 0.301
_refine_diff_density_min -0.259
_refine_diff_density_rms 0.043
_refine_ls_extinction_method none
_refine_ls_goodness_of_fit_ref 1.189
_refine_ls_hydrogen_treatment mixed
_refine_ls_matrix_type full
_refine_ls_number_parameters 305
_refine_ls_number_reflns 4957
_refine_ls_number_restraints 0
_refine_ls_restrained_S_all 1.189
_refine_ls_R_factor_all 0.0815
_refine_ls_R_factor_gt 0.0717
_refine_ls_shift/su_max 0.000
_refine_ls_shift/su_mean 0.000
_refine_ls_structure_factor_coef Fsqd
_refine_ls_weighting_details 'calc w=1/[\s^2^(Fo^2^)+(0.0362P)^2^+2.2134P] where P=(Fo^2^+2Fc^2^)/3'
_refine_ls_weighting_scheme calc
_refine_ls_wR_factor_gt 0.1350
_refine_ls_wR_factor_ref 0.1398
_reflns_number_gt 4541
_reflns_number_total 4957
_reflns_threshold_expression >2sigma(I)
_cod_data_source_file ja0764207si20070827_033139.cif
_cod_data_source_block 14
_cod_database_code 4110190

loop_
_symmetry_equiv_pos_as_xyz
'x, y, z'
'-x, y+1/2, -z+1/2'
'-x, -y, -z'
'x, -y-1/2, z-1/2'

loop_
_atom_site_label
_atom_site_type_symbol
_atom_site_fract_x
_atom_site_fract_y
_atom_site_fract_z
_atom_site_U_iso_or_equiv
_atom_site_adp_type
_atom_site_occupancy
_atom_site_symmetry_multiplicity
_atom_site_calc_flag
_atom_site_refinement_flags
Si1 Si 0.15559(4) 0.17980(7) 0.07913(4) 0.02477(19) Uani 1 1 d .
H1 H 0.1155(16) 0.290(2) 0.1067(13) 0.032(7) Uiso 1 1 d .
H2 H 0.2079(16) 0.225(2) 0.0232(13) 0.032(7) Uiso 1 1 d .
C1 C 0.06718(15) 0.0763(2) 0.03477(12) 0.0230(5) Uani 1 1 d .
C2 C 0.04263(16) -0.0428(2) 0.06384(13) 0.0271(6) Uani 1 1 d .
H3 H 0.0718 -0.0740 0.1076 0.033 Uiso 1 1 calc R
C3 C -0.02342(15) -0.1169(2) 0.03038(13) 0.0258(5) Uani 1 1 d .
H4 H -0.0393 -0.1970 0.0522 0.031 Uiso 1 1 calc R
C4 C 0.21674(15) 0.0820(2) 0.15197(12) 0.0213(5) Uani 1 1 d .
C5 C 0.28215(15) -0.0097(2) 0.13172(12) 0.0221(5) Uani 1 1 d .
C6 C 0.31271(15) -0.1030(2) 0.18262(13) 0.0248(5) Uani 1 1 d .
C7 C 0.28360(15) -0.1043(2) 0.25473(13) 0.0249(5) Uani 1 1 d .
H5 H 0.3030 -0.1700 0.2883 0.030 Uiso 1 1 calc R
C8 C 0.22624(15) -0.0097(2) 0.27742(12) 0.0219(5) Uani 1 1 d .
C9 C 0.19204(15) 0.0825(2) 0.22746(12) 0.0212(5) Uani 1 1 d .
C10 C 0.33092(16) -0.0248(2) 0.05795(13) 0.0267(6) Uani 1 1 d .
C11 C 0.40088(17) -0.1308(3) 0.07786(14) 0.0326(6) Uani 1 1 d .
H6 H 0.4042 -0.1940 0.0368 0.039 Uiso 1 1 calc R
H7 H 0.4594 -0.0903 0.0853 0.039 Uiso 1 1 calc R
C12 C 0.37445(16) -0.2008(3) 0.14944(13) 0.0289(6) Uani 1 1 d .
C13 C 0.19408(16) 0.0049(2) 0.35568(13) 0.0251(5) Uani 1 1 d .
C14 C 0.14550(16) 0.1355(2) 0.35060(13) 0.0278(6) Uani 1 1 d .
H8 H 0.1826 0.2045 0.3733 0.033 Uiso 1 1 calc R
H9 H 0.0903 0.1306 0.3780 0.033 Uiso 1 1 calc R
C15 C 0.12443(15) 0.1683(2) 0.26774(13) 0.0239(5) Uani 1 1 d .
C16 C 0.37885(17) 0.0993(3) 0.03420(15) 0.0348(6) Uani 1 1 d .
H10 H 0.4238 0.0748 -0.0017 0.042 Uiso 1 1 calc R
H11 H 0.3357 0.1561 0.0080 0.042 Uiso 1 1 calc R
C17 C 0.4237(2) 0.1773(3) 0.09612(18) 0.0490(8) Uani 1 1 d .
H12 H 0.3792 0.2107 0.1293 0.073 Uiso 1 1 calc R
H13 H 0.4558 0.2498 0.0748 0.073 Uiso 1 1 calc R
H14 H 0.4648 0.1215 0.1241 0.073 Uiso 1 1 calc R
C18 C 0.26790(17) -0.0715(3) -0.00576(13) 0.0317(6) Uani 1 1 d .
H15 H 0.2411 -0.1545 0.0092 0.038 Uiso 1 1 calc R
H16 H 0.2198 -0.0075 -0.0121 0.038 Uiso 1 1 calc R
C19 C 0.3106(2) -0.0912(3) -0.08097(14) 0.0465(8) Uani 1 1 d .
H17 H 0.3351 -0.0088 -0.0977 0.070 Uiso 1 1 calc R
H18 H 0.2662 -0.1217 -0.1173 0.070 Uiso 1 1 calc R
H19 H 0.3577 -0.1555 -0.0758 0.070 Uiso 1 1 calc R
C20 C 0.45472(18) -0.2322(3) 0.20104(15) 0.0396(7) Uani 1 1 d .
H20 H 0.4338 -0.2819 0.2439 0.047 Uiso 1 1 calc R
H21 H 0.4948 -0.2894 0.1738 0.047 Uiso 1 1 calc R
C21 C 0.5075(2) -0.1168(3) 0.23028(17) 0.0529(9) Uani 1 1 d .
H22 H 0.5332 -0.0707 0.1888 0.079 Uiso 1 1 calc R
H23 H 0.5545 -0.1473 0.2642 0.079 Uiso 1 1 calc R
H24 H 0.4687 -0.0582 0.2567 0.079 Uiso 1 1 calc R
C22 C 0.32179(19) -0.3258(3) 0.13354(15) 0.0373(7) Uani 1 1 d .
H25 H 0.2985 -0.3574 0.1808 0.045 Uiso 1 1 calc R
H26 H 0.2708 -0.3038 0.1006 0.045 Uiso 1 1 calc R
C23 C 0.3721(2) -0.4366(3) 0.09801(17) 0.0520(9) Uani 1 1 d .
H27 H 0.3958 -0.4071 0.0511 0.078 Uiso 1 1 calc R
H28 H 0.3323 -0.5098 0.0887 0.078 Uiso 1 1 calc R
H29 H 0.4205 -0.4640 0.1315 0.078 Uiso 1 1 calc R
C24 C 0.27094(17) 0.0074(3) 0.41372(14) 0.0330(6) Uani 1 1 d .
H30 H 0.2474 0.0339 0.4619 0.040 Uiso 1 1 calc R
H31 H 0.2938 -0.0819 0.4196 0.040 Uiso 1 1 calc R
C25 C 0.34759(18) 0.0962(3) 0.39654(16) 0.0435(7) Uani 1 1 d .
H32 H 0.3726 0.0703 0.3494 0.065 Uiso 1 1 calc R
H33 H 0.3927 0.0896 0.4362 0.065 Uiso 1 1 calc R
H34 H 0.3267 0.1859 0.3929 0.065 Uiso 1 1 calc R
C26 C 0.13133(18) -0.1070(3) 0.37415(14) 0.0343(6) Uani 1 1 d .
H35 H 0.0809 -0.1049 0.3382 0.041 Uiso 1 1 calc R
H36 H 0.1627 -0.1899 0.3669 0.041 Uiso 1 1 calc R
C27 C 0.0954(2) -0.1061(3) 0.45235(17) 0.0513(8) Uani 1 1 d .
H37 H 0.1436 -0.1216 0.4885 0.077 Uiso 1 1 calc R
H38 H 0.0511 -0.1745 0.4566 0.077 Uiso 1 1 calc R
H39 H 0.0685 -0.0218 0.4620 0.077 Uiso 1 1 calc R
C28 C 0.13316(17) 0.3175(2) 0.25863(14) 0.0310(6) Uani 1 1 d .
H40 H 0.0996 0.3440 0.2133 0.037 Uiso 1 1 calc R
H41 H 0.1057 0.3600 0.3013 0.037 Uiso 1 1 calc R
C29 C 0.22747(19) 0.3674(3) 0.25339(17) 0.0438(7) Uani 1 1 d .
H42 H 0.2631 0.3344 0.2953 0.066 Uiso 1 1 calc R
H43 H 0.2274 0.4624 0.2545 0.066 Uiso 1 1 calc R
H44 H 0.2523 0.3375 0.2070 0.066 Uiso 1 1 calc R
C30 C 0.03046(15) 0.1245(3) 0.24312(14) 0.0291(6) Uani 1 1 d .
H45 H 0.0211 0.1473 0.1902 0.035 Uiso 1 1 calc R
H46 H 0.0277 0.0289 0.2469 0.035 Uiso 1 1 calc R
C31 C -0.04573(17) 0.1812(3) 0.28624(15) 0.0390(7) Uani 1 1 d .
H47 H -0.0420 0.1503 0.3375 0.058 Uiso 1 1 calc R
H48 H -0.1017 0.1537 0.2631 0.058 Uiso 1 1 calc R
H49 H -0.0422 0.2760 0.2857 0.058 Uiso 1 1 calc R

loop_
_atom_site_aniso_label
_atom_site_aniso_U_11
_atom_site_aniso_U_22
_atom_site_aniso_U_33
_atom_site_aniso_U_23
_atom_site_aniso_U_13
_atom_site_aniso_U_12
Si1 0.0253(4) 0.0232(4) 0.0255(4) 0.0035(3) -0.0035(3) 0.0001(3)
C1 0.0210(12) 0.0270(13) 0.0208(12) 0.0020(10) 0.0005(9) 0.0032(10)
C2 0.0288(13) 0.0289(14) 0.0232(13) 0.0049(10) -0.0072(10) 0.0005(11)
C3 0.0286(13) 0.0247(13) 0.0241(13) 0.0064(10) 0.0010(10) -0.0001(11)
C4 0.0205(12) 0.0215(12) 0.0217(12) 0.0015(10) -0.0033(9) -0.0037(10)
C5 0.0187(12) 0.0249(13) 0.0225(12) -0.0003(10) -0.0005(10) -0.0023(10)
C6 0.0225(12) 0.0259(13) 0.0258(13) -0.0011(10) -0.0011(10) 0.0007(10)
C7 0.0267(13) 0.0255(13) 0.0224(12) 0.0024(10) -0.0030(10) 0.0023(10)
C8 0.0209(12) 0.0225(13) 0.0221(12) -0.0009(10) -0.0006(10) -0.0026(10)
C9 0.0196(12) 0.0187(12) 0.0252(12) -0.0025(10) -0.0008(10) -0.0024(9)
C10 0.0253(13) 0.0315(14) 0.0236(13) 0.0019(11) 0.0049(10) 0.0028(11)
C11 0.0289(14) 0.0408(16) 0.0282(14) -0.0006(12) 0.0041(11) 0.0063(12)
C12 0.0269(13) 0.0332(15) 0.0266(13) -0.0008(11) 0.0016(10) 0.0095(11)
C13 0.0272(13) 0.0250(13) 0.0231(12) -0.0006(10) 0.0004(10) -0.0015(10)
C14 0.0290(13) 0.0296(14) 0.0249(13) -0.0066(11) 0.0034(11) 0.0006(11)
C15 0.0247(12) 0.0215(13) 0.0254(13) -0.0031(10) 0.0014(10) 0.0021(10)
C16 0.0277(14) 0.0407(16) 0.0365(15) 0.0064(12) 0.0102(11) -0.0009(12)
C17 0.0415(17) 0.0420(18) 0.064(2) -0.0039(16) 0.0111(15) -0.0152(14)
C18 0.0337(14) 0.0372(15) 0.0243(13) -0.0007(11) 0.0022(11) 0.0011(12)
C19 0.0541(19) 0.060(2) 0.0256(14) -0.0037(14) 0.0056(13) 0.0034(16)
C20 0.0338(15) 0.0461(18) 0.0387(16) -0.0045(13) -0.0009(12) 0.0208(13)
C21 0.0365(17) 0.070(2) 0.0510(19) -0.0050(17) -0.0138(15) 0.0103(16)
C22 0.0496(17) 0.0300(15) 0.0325(15) -0.0005(12) 0.0017(13) 0.0063(13)
C23 0.073(2) 0.0367(17) 0.0454(18) -0.0101(14) -0.0115(16) 0.0166(16)
C24 0.0362(15) 0.0391(16) 0.0235(13) -0.0002(12) -0.0008(11) 0.0019(12)
C25 0.0367(16) 0.055(2) 0.0378(16) -0.0078(14) -0.0086(13) -0.0074(14)
C26 0.0365(15) 0.0323(15) 0.0346(15) 0.0035(12) 0.0069(12) -0.0027(12)
C27 0.054(2) 0.053(2) 0.0480(18) 0.0087(16) 0.0197(15) -0.0068(16)
C28 0.0358(15) 0.0246(14) 0.0325(14) -0.0037(11) -0.0002(11) 0.0042(11)
C29 0.0492(18) 0.0261(15) 0.0561(19) -0.0039(14) 0.0008(15) -0.0100(13)
C30 0.0270(13) 0.0273(14) 0.0330(14) -0.0017(11) 0.0005(11) 0.0024(11)
C31 0.0280(14) 0.0476(18) 0.0418(16) -0.0024(14) 0.0069(12) 0.0032(13)

loop_
_atom_type_symbol
_atom_type_description
_atom_type_scat_dispersion_real
_atom_type_scat_dispersion_imag
_atom_type_scat_source
C C 0.0033 0.0016 'International Tables Vol C Tables 4.2.6.8 and 6.1.1.4'
H H 0.0000 0.0000 'International Tables Vol C Tables 4.2.6.8 and 6.1.1.4'
Si Si 0.0817 0.0704 'International Tables Vol C Tables 4.2.6.8 and 6.1.1.4'

loop_
_geom_angle_atom_site_label_1
_geom_angle_atom_site_label_2
_geom_angle_atom_site_label_3
_geom_angle
_geom_angle_site_symmetry_1
_geom_angle_site_symmetry_3
C1 Si1 C4 109.01(11) . .
C1 Si1 H1 107.6(10) . .
C4 Si1 H1 113.7(10) . .
C1 Si1 H2 107.4(10) . .
C4 Si1 H2 114.0(10) . .
H1 Si1 H2 104.7(15) . .
C2 C1 C3 117.1(2) . 3
C2 C1 Si1 122.57(17) . .
C3 C1 Si1 120.32(18) 3 .
C3 C2 C1 121.5(2) . .
C3 C2 H3 119.3 . .
C1 C2 H3 119.3 . .
C2 C3 C1 121.4(2) . 3
C2 C3 H4 119.3 . .
C1 C3 H4 119.3 3 .
C9 C4 C5 116.9(2) . .
C9 C4 Si1 121.87(18) . .
C5 C4 Si1 120.64(17) . .
C6 C5 C4 120.5(2) . .
C6 C5 C10 109.6(2) . .
C4 C5 C10 129.9(2) . .
C7 C6 C5 120.9(2) . .
C7 C6 C12 125.7(2) . .
C5 C6 C12 113.3(2) . .
C8 C7 C6 119.6(2) . .
C8 C7 H5 120.2 . .
C6 C7 H5 120.2 . .
C7 C8 C9 121.0(2) . .
C7 C8 C13 124.8(2) . .
C9 C8 C13 114.1(2) . .
C8 C9 C4 120.7(2) . .
C8 C9 C15 108.9(2) . .
C4 C9 C15 130.3(2) . .
C16 C10 C18 109.8(2) . .
C16 C10 C5 113.5(2) . .
C18 C10 C5 111.5(2) . .
C16 C10 C11 108.7(2) . .
C18 C10 C11 110.8(2) . .
C5 C10 C11 102.32(19) . .
C12 C11 C10 109.1(2) . .
C12 C11 H6 109.9 . .
C10 C11 H6 109.9 . .
C12 C11 H7 109.9 . .
C10 C11 H7 109.9 . .
H6 C11 H7 108.3 . .
C6 C12 C22 107.8(2) . .
C6 C12 C11 101.5(2) . .
C22 C12 C11 112.5(2) . .
C6 C12 C20 112.9(2) . .
C22 C12 C20 109.4(2) . .
C11 C12 C20 112.4(2) . .
C8 C13 C14 101.49(19) . .
C8 C13 C26 110.3(2) . .
C14 C13 C26 111.7(2) . .
C8 C13 C24 112.0(2) . .
C14 C13 C24 112.2(2) . .
C26 C13 C24 109.1(2) . .
C13 C14 C15 109.37(19) . .
C13 C14 H8 109.8 . .
C15 C14 H8 109.8 . .
C13 C14 H9 109.8 . .
C15 C14 H9 109.8 . .
H8 C14 H9 108.2 . .
C30 C15 C9 108.51(19) . .
C30 C15 C28 109.8(2) . .
C9 C15 C28 117.0(2) . .
C30 C15 C14 111.9(2) . .
C9 C15 C14 101.91(18) . .
C28 C15 C14 107.51(19) . .
C17 C16 C10 116.1(2) . .
C17 C16 H10 108.3 . .
C10 C16 H10 108.3 . .
C17 C16 H11 108.3 . .
C10 C16 H11 108.3 . .
H10 C16 H11 107.4 . .
C16 C17 H12 109.5 . .
C16 C17 H13 109.5 . .
H12 C17 H13 109.5 . .
C16 C17 H14 109.5 . .
H12 C17 H14 109.5 . .
H13 C17 H14 109.5 . .
C19 C18 C10 115.3(2) . .
C19 C18 H15 108.4 . .
C10 C18 H15 108.4 . .
C19 C18 H16 108.4 . .
C10 C18 H16 108.4 . .
H15 C18 H16 107.5 . .
C18 C19 H17 109.5 . .
C18 C19 H18 109.5 . .
H17 C19 H18 109.5 . .
C18 C19 H19 109.5 . .
H17 C19 H19 109.5 . .
H18 C19 H19 109.5 . .
C21 C20 C12 116.3(2) . .
C21 C20 H20 108.2 . .
C12 C20 H20 108.2 . .
C21 C20 H21 108.2 . .
C12 C20 H21 108.2 . .
H20 C20 H21 107.4 . .
C20 C21 H22 109.5 . .
C20 C21 H23 109.5 . .
H22 C21 H23 109.5 . .
C20 C21 H24 109.5 . .
H22 C21 H24 109.5 . .
H23 C21 H24 109.5 . .
C23 C22 C12 116.1(2) . .
C23 C22 H25 108.3 . .
C12 C22 H25 108.3 . .
C23 C22 H26 108.3 . .
C12 C22 H26 108.3 . .
H25 C22 H26 107.4 . .
C22 C23 H27 109.5 . .
C22 C23 H28 109.5 . .
H27 C23 H28 109.5 . .
C22 C23 H29 109.5 . .
H27 C23 H29 109.5 . .
H28 C23 H29 109.5 . .
C25 C24 C13 116.1(2) . .
C25 C24 H30 108.3 . .
C13 C24 H30 108.3 . .
C25 C24 H31 108.3 . .
C13 C24 H31 108.3 . .
H30 C24 H31 107.4 . .
C24 C25 H32 109.5 . .
C24 C25 H33 109.5 . .
H32 C25 H33 109.5 . .
C24 C25 H34 109.5 . .
H32 C25 H34 109.5 . .
H33 C25 H34 109.5 . .
C27 C26 C13 115.9(2) . .
C27 C26 H35 108.3 . .
C13 C26 H35 108.3 . .
C27 C26 H36 108.3 . .
C13 C26 H36 108.3 . .
H35 C26 H36 107.4 . .
C26 C27 H37 109.5 . .
C26 C27 H38 109.5 . .
H37 C27 H38 109.5 . .
C26 C27 H39 109.5 . .
H37 C27 H39 109.5 . .
H38 C27 H39 109.5 . .
C29 C28 C15 115.0(2) . .
C29 C28 H40 108.5 . .
C15 C28 H40 108.5 . .
C29 C28 H41 108.5 . .
C15 C28 H41 108.5 . .
H40 C28 H41 107.5 . .
C28 C29 H42 109.5 . .
C28 C29 H43 109.5 . .
H42 C29 H43 109.5 . .
C28 C29 H44 109.5 . .
H42 C29 H44 109.5 . .
H43 C29 H44 109.5 . .
C31 C30 C15 116.6(2) . .
C31 C30 H45 108.1 . .
C15 C30 H45 108.1 . .
C31 C30 H46 108.1 . .
C15 C30 H46 108.1 . .
H45 C30 H46 107.3 . .
C30 C31 H47 109.5 . .
C30 C31 H48 109.5 . .
H47 C31 H48 109.5 . .
C30 C31 H49 109.5 . .
H47 C31 H49 109.5 . .
H48 C31 H49 109.5 . .

loop_
_geom_bond_atom_site_label_1
_geom_bond_atom_site_label_2
_geom_bond_distance
_geom_bond_site_symmetry_2
Si1 C1 1.878(3) .
Si1 C4 1.881(2) .
Si1 H1 1.39(3) .
Si1 H2 1.39(2) .
C1 C2 1.392(3) .
C1 C3 1.399(3) 3
C2 C3 1.387(3) .
C2 H3 0.9500 .
C3 C1 1.399(3) 3
C3 H4 0.9500 .
C4 C9 1.426(3) .
C4 C5 1.430(3) .
C5 C6 1.401(3) .
C5 C10 1.553(3) .
C6 C7 1.389(3) .
C6 C12 1.515(3) .
C7 C8 1.381(3) .
C7 H5 0.9500 .
C8 C9 1.400(3) .
C8 C13 1.518(3) .
C9 C15 1.555(3) .
C10 C16 1.541(4) .
C10 C18 1.552(3) .
C10 C11 1.561(3) .
C11 C12 1.545(4) .
C11 H6 0.9900 .
C11 H7 0.9900 .
C12 C22 1.541(4) .
C12 C20 1.548(4) .
C13 C14 1.539(3) .
C13 C26 1.542(3) .
C13 C24 1.547(3) .
C14 C15 1.558(3) .
C14 H8 0.9900 .
C14 H9 0.9900 .
C15 C30 1.552(3) .
C15 C28 1.555(4) .
C16 C17 1.522(4) .
C16 H10 0.9900 .
C16 H11 0.9900 .
C17 H12 0.9800 .
C17 H13 0.9800 .
C17 H14 0.9800 .
C18 C19 1.537(4) .
C18 H15 0.9900 .
C18 H16 0.9900 .
C19 H17 0.9800 .
C19 H18 0.9800 .
C19 H19 0.9800 .
C20 C21 1.522(4) .
C20 H20 0.9900 .
C20 H21 0.9900 .
C21 H22 0.9800 .
C21 H23 0.9800 .
C21 H24 0.9800 .
C22 C23 1.529(4) .
C22 H25 0.9900 .
C22 H26 0.9900 .
C23 H27 0.9800 .
C23 H28 0.9800 .
C23 H29 0.9800 .
C24 C25 1.523(4) .
C24 H30 0.9900 .
C24 H31 0.9900 .
C25 H32 0.9800 .
C25 H33 0.9800 .
C25 H34 0.9800 .
C26 C27 1.530(4) .
C26 H35 0.9900 .
C26 H36 0.9900 .
C27 H37 0.9800 .
C27 H38 0.9800 .
C27 H39 0.9800 .
C28 C29 1.531(4) .
C28 H40 0.9900 .
C28 H41 0.9900 .
C29 H42 0.9800 .
C29 H43 0.9800 .
C29 H44 0.9800 .
C30 C31 1.533(3) .
C30 H45 0.9900 .
C30 H46 0.9900 .
C31 H47 0.9800 .
C31 H48 0.9800 .
C31 H49 0.9800 .

loop_
_geom_torsion_atom_site_label_1
_geom_torsion_atom_site_label_2
_geom_torsion_atom_site_label_3
_geom_torsion_atom_site_label_4
_geom_torsion
_geom_torsion_site_symmetry_1
_geom_torsion_site_symmetry_4
C4 Si1 C1 C2 11.8(2) . .
C4 Si1 C1 C3 -167.64(19) . 3
C3 C1 C2 C3 -1.1(4) 3 .
Si1 C1 C2 C3 179.42(19) . .
C1 C2 C3 C1 1.2(4) . 3
C1 Si1 C4 C9 -92.2(2) . .
C1 Si1 C4 C5 78.9(2) . .
C9 C4 C5 C6 6.6(3) . .
Si1 C4 C5 C6 -164.97(18) . .
C9 C4 C5 C10 -172.1(2) . .
Si1 C4 C5 C10 16.3(3) . .
C4 C5 C6 C7 -3.3(3) . .
C10 C5 C6 C7 175.6(2) . .
C4 C5 C6 C12 173.8(2) . .
C10 C5 C6 C12 -7.2(3) . .
C5 C6 C7 C8 -2.4(4) . .
C12 C6 C7 C8 -179.2(2) . .
C6 C7 C8 C9 4.5(3) . .
C6 C7 C8 C13 -175.9(2) . .
C7 C8 C9 C4 -1.0(3) . .
C13 C8 C9 C4 179.4(2) . .
C7 C8 C9 C15 175.6(2) . .
C13 C8 C9 C15 -4.0(3) . .
C5 C4 C9 C8 -4.5(3) . .
Si1 C4 C9 C8 166.95(17) . .
C5 C4 C9 C15 179.7(2) . .
Si1 C4 C9 C15 -8.8(3) . .
C6 C5 C10 C16 -122.9(2) . .
C4 C5 C10 C16 55.9(3) . .
C6 C5 C10 C18 112.4(2) . .
C4 C5 C10 C18 -68.7(3) . .
C6 C5 C10 C11 -6.0(3) . .
C4 C5 C10 C11 172.8(2) . .
C16 C10 C11 C12 136.9(2) . .
C18 C10 C11 C12 -102.3(2) . .
C5 C10 C11 C12 16.7(3) . .
C7 C6 C12 C22 75.7(3) . .
C5 C6 C12 C22 -101.3(2) . .
C7 C6 C12 C11 -165.9(2) . .
C5 C6 C12 C11 17.1(3) . .
C7 C6 C12 C20 -45.4(3) . .
C5 C6 C12 C20 137.6(2) . .
C10 C11 C12 C6 -20.3(3) . .
C10 C11 C12 C22 94.7(3) . .
C10 C11 C12 C20 -141.2(2) . .
C7 C8 C13 C14 171.4(2) . .
C9 C8 C13 C14 -9.0(3) . .
C7 C8 C13 C26 -70.0(3) . .
C9 C8 C13 C26 109.5(2) . .
C7 C8 C13 C24 51.6(3) . .
C9 C8 C13 C24 -128.8(2) . .
C8 C13 C14 C15 18.5(2) . .
C26 C13 C14 C15 -99.0(2) . .
C24 C13 C14 C15 138.2(2) . .
C8 C9 C15 C30 -103.2(2) . .
C4 C9 C15 C30 72.9(3) . .
C8 C9 C15 C28 131.9(2) . .
C4 C9 C15 C28 -52.0(3) . .
C8 C9 C15 C14 15.0(2) . .
C4 C9 C15 C14 -168.9(2) . .
C13 C14 C15 C30 94.9(2) . .
C13 C14 C15 C9 -20.8(2) . .
C13 C14 C15 C28 -144.4(2) . .
C18 C10 C16 C17 164.1(2) . .
C5 C10 C16 C17 38.6(3) . .
C11 C10 C16 C17 -74.5(3) . .
C16 C10 C18 C19 54.2(3) . .
C5 C10 C18 C19 -179.2(2) . .
C11 C10 C18 C19 -66.0(3) . .
C6 C12 C20 C21 -52.4(3) . .
C22 C12 C20 C21 -172.5(2) . .
C11 C12 C20 C21 61.8(3) . .
C6 C12 C22 C23 178.7(2) . .
C11 C12 C22 C23 67.6(3) . .
C20 C12 C22 C23 -58.1(3) . .
C8 C13 C24 C25 47.2(3) . .
C14 C13 C24 C25 -66.2(3) . .
C26 C13 C24 C25 169.6(2) . .
C8 C13 C26 C27 178.7(2) . .
C14 C13 C26 C27 -69.2(3) . .
C24 C13 C26 C27 55.3(3) . .
C30 C15 C28 C29 -158.8(2) . .
C9 C15 C28 C29 -34.5(3) . .
C14 C15 C28 C29 79.3(3) . .
C9 C15 C30 C31 170.0(2) . .
C28 C15 C30 C31 -61.0(3) . .
C14 C15 C30 C31 58.3(3) . .
